data_2228524
loop_
_publ_author_name
'Sharif, Mahboubeh A.'
'Tabatabaee, Masoumeh'
'Adinehloo, Mahnaz'
'Aghabozorg, Hossein'

_publ_section_title
;
 2-Amino-4-methylpyridinium 6-carboxypyridine-2-carboxylate
 sesquihydrate
;
_journal_coeditor_code PV2352
_journal_issue 12
_journal_name_full 'Acta Crystallographica Section E'
_journal_page_first o3232
_journal_paper_doi 10.1107/S1600536810046866
_journal_volume 66
_journal_year 2010
_chemical_formula_iupac 'C6 H9 N2 +, C7 H4 N O4 - , 1.5H2 O'
_chemical_formula_moiety 'C6 H9 N2, C7 H4 N O4, 1.5(H2 O)'
_chemical_formula_sum 'C13 H16 N3 O5.5'
_chemical_formula_weight 302.29
_chemical_name_systematic
;
2-Amino-4-methylpyridinium 6-carboxypyridine-2-carboxylate sesquihydrate
;
_space_group_IT_number 14
_symmetry_cell_setting monoclinic
_symmetry_space_group_name_Hall '-P 2ybc'
_symmetry_space_group_name_H-M 'P 1 21/c 1'
_atom_sites_solution_hydrogens mixed
_atom_sites_solution_primary direct
_atom_sites_solution_secondary difmap
_audit_creation_method SHELXL-97
_cell_angle_alpha 90.00
_cell_angle_beta 93.9510(10)
_cell_angle_gamma 90.00
_cell_formula_units_Z 4
_cell_length_a 9.2373(6)
_cell_length_b 7.1972(5)
_cell_length_c 21.6495(14)
_cell_measurement_reflns_used 1125
_cell_measurement_temperature 120(2)
_cell_measurement_theta_max 25
_cell_measurement_theta_min 2
_cell_volume 1435.90(17)
_computing_cell_refinement 'SAINT-Plus (Bruker, 1998a)'
_computing_data_collection 'SMART (Bruker, 1998b)'
_computing_data_reduction 'SAINT-Plus (Bruker, 1998a)'
_computing_molecular_graphics 'SHELXTL (Sheldrick, 2008)'
_computing_publication_material 'SHELXTL (Sheldrick, 2008)'
_computing_structure_refinement 'SHELXL97 (Sheldrick, 2008)'
_computing_structure_solution 'SHELXS97 (Sheldrick, 2008)'
_diffrn_ambient_temperature 120(2)
_diffrn_measured_fraction_theta_full 0.998
_diffrn_measured_fraction_theta_max 0.998
_diffrn_measurement_device_type 'Bruker SMART 1000 CCD area detector'
_diffrn_measurement_method '\f and \w scans'
_diffrn_radiation_monochromator graphite
_diffrn_radiation_source 'fine-focus sealed tube'
_diffrn_radiation_type MoK\a
_diffrn_radiation_wavelength 0.71073
_diffrn_reflns_av_R_equivalents 0.0256
_diffrn_reflns_av_sigmaI/netI 0.0202
_diffrn_reflns_limit_h_max 12
_diffrn_reflns_limit_h_min -12
_diffrn_reflns_limit_k_max 9
_diffrn_reflns_limit_k_min -9
_diffrn_reflns_limit_l_max 29
_diffrn_reflns_limit_l_min -29
_diffrn_reflns_number 15297
_diffrn_reflns_theta_full 29.00
_diffrn_reflns_theta_max 29.00
_diffrn_reflns_theta_min 1.89
_diffrn_standards_number 0
_exptl_absorpt_coefficient_mu 0.111
_exptl_absorpt_correction_T_max 0.995
_exptl_absorpt_correction_T_min 0.980
_exptl_absorpt_correction_type multi-scan
_exptl_absorpt_process_details '(SADABS; Bruker, 1998)'
_exptl_crystal_colour colorless
_exptl_crystal_density_diffrn 1.398
_exptl_crystal_density_method 'not measured'
_exptl_crystal_description rhombic
_exptl_crystal_F_000 636
_exptl_crystal_size_max 0.20
_exptl_crystal_size_mid 0.20
_exptl_crystal_size_min 0.10
_refine_diff_density_max 0.356
_refine_diff_density_min -0.254
_refine_ls_extinction_method none
_refine_ls_goodness_of_fit_ref 0.993
_refine_ls_hydrogen_treatment mixed
_refine_ls_matrix_type full
_refine_ls_number_parameters 216
_refine_ls_number_reflns 3801
_refine_ls_number_restraints 0
_refine_ls_restrained_S_all 0.993
_refine_ls_R_factor_all 0.0567
_refine_ls_R_factor_gt 0.0471
_refine_ls_shift/su_max 0.001
_refine_ls_shift/su_mean 0.000
_refine_ls_structure_factor_coef Fsqd
_refine_ls_weighting_details 'calc w=1/[\s^2^(Fo^2^)+(0.0244P)^2^+1.3516P] where P=(Fo^2^+2Fc^2^)/3'
_refine_ls_weighting_scheme calc
_refine_ls_wR_factor_gt 0.0968
_refine_ls_wR_factor_ref 0.1016
_reflns_number_gt 3077
_reflns_number_total 3801
_reflns_threshold_expression 'I > 2.0\s(I)'
_cod_data_source_file pv2352.cif
_cod_data_source_block I
_cod_original_sg_symbol_H-M 'P 21/c'
_cod_original_formula_sum 'C13 H16 N3 O5.50'
_cod_database_code 2228524
_cod_database_fobs_code 2228524

loop_
_symmetry_equiv_pos_as_xyz
'x, y, z'
'-x, y+1/2, -z+1/2'
'-x, -y, -z'
'x, -y-1/2, z-1/2'

loop_
_atom_site_type_symbol
_atom_site_label
_atom_site_fract_x
_atom_site_fract_y
_atom_site_fract_z
_atom_site_U_iso_or_equiv
_atom_site_adp_type
_atom_site_calc_flag
_atom_site_refinement_flags
_atom_site_occupancy
_atom_site_disorder_assembly
_atom_site_disorder_group
O O1 0.26470(12) -0.06479(14) 0.64545(5) 0.0309(2) Uani d . 1 . .
H H1O 0.356(3) -0.019(3) 0.6373(11) 0.066(7) Uiso d . 1 . .
O O2 0.06351(11) 0.00989(15) 0.68870(5) 0.0325(2) Uani d . 1 . .
O O3 0.64297(10) 0.62489(14) 0.66239(5) 0.0288(2) Uani d . 1 . .
O O4 0.65846(10) 0.32081(14) 0.64256(5) 0.0264(2) Uani d . 1 . .
O O1W 0.53707(11) 0.96510(15) 0.61389(5) 0.0305(2) Uani d . 1 . .
H H1WA 0.5713 1.0680 0.6275 0.037 Uiso d R 1 . .
H H1WB 0.5756 0.8707 0.6320 0.037 Uiso d R 1 . .
O O2W 0.6530(2) 1.0929(3) 0.49926(10) 0.0310(5) Uani d P 0.50 . .
H H2WB 0.5892 1.0666 0.4704 0.037 Uiso d PR 0.50 . .
H H2WA 0.6142 1.0552 0.5315 0.037 Uiso d PR 0.50 . .
N N1 0.38249(11) 0.26733(15) 0.67222(5) 0.0192(2) Uani d . 1 . .
N N2 0.91543(12) 0.37469(16) 0.59293(5) 0.0223(2) Uani d . 1 . .
H H2N 0.822(2) 0.364(3) 0.6099(9) 0.043(5) Uiso d . 1 . .
N N3 0.93113(13) 0.67564(18) 0.62910(6) 0.0270(3) Uani d . 1 . .
H H3NB 0.835(2) 0.658(3) 0.6447(8) 0.037(5) Uiso d . 1 . .
H H3NA 0.986(2) 0.776(3) 0.6395(9) 0.044(5) Uiso d . 1 . .
C C1 0.25047(13) 0.23786(18) 0.69207(6) 0.0199(2) Uani d . 1 . .
C C2 0.17514(14) 0.3666(2) 0.72513(6) 0.0232(3) Uani d . 1 . .
H H2A 0.0818 0.3388 0.7386 0.028 Uiso calc R 1 . .
C C3 0.23996(14) 0.5369(2) 0.73793(6) 0.0247(3) Uani d . 1 . .
H H3A 0.1922 0.6286 0.7607 0.030 Uiso calc R 1 . .
C C4 0.37662(14) 0.57143(19) 0.71688(6) 0.0223(3) Uani d . 1 . .
H H4A 0.4232 0.6876 0.7247 0.027 Uiso calc R 1 . .
C C5 0.44366(13) 0.43305(18) 0.68430(6) 0.0188(2) Uani d . 1 . .
C C6 0.18551(15) 0.05222(19) 0.67584(7) 0.0246(3) Uani d . 1 . .
C C7 0.59368(14) 0.46266(18) 0.66116(6) 0.0210(3) Uani d . 1 . .
C C8 0.99015(14) 0.53539(19) 0.59952(6) 0.0213(3) Uani d . 1 . .
C C9 1.12726(14) 0.5468(2) 0.57398(6) 0.0225(3) Uani d . 1 . .
H H9A 1.1815 0.6589 0.5776 0.027 Uiso calc R 1 . .
C C10 1.18187(14) 0.3971(2) 0.54415(6) 0.0236(3) Uani d . 1 . .
C C11 1.09980(15) 0.2309(2) 0.53908(7) 0.0262(3) Uani d . 1 . .
H H11A 1.1361 0.1252 0.5189 0.031 Uiso calc R 1 . .
C C12 0.96820(15) 0.2250(2) 0.56356(7) 0.0260(3) Uani d . 1 . .
H H12A 0.9122 0.1143 0.5601 0.031 Uiso calc R 1 . .
C C13 1.32713(15) 0.4067(2) 0.51713(7) 0.0304(3) Uani d . 1 . .
H H13A 1.3607 0.5359 0.5172 0.046 Uiso calc R 1 . .
H H13B 1.3184 0.3600 0.4745 0.046 Uiso calc R 1 . .
H H13C 1.3971 0.3305 0.5420 0.046 Uiso calc R 1 . .

loop_
_atom_site_aniso_label
_atom_site_aniso_U_11
_atom_site_aniso_U_22
_atom_site_aniso_U_33
_atom_site_aniso_U_12
_atom_site_aniso_U_13
_atom_site_aniso_U_23
O1 0.0254(5) 0.0214(5) 0.0463(6) -0.0024(4) 0.0069(4) -0.0036(4)
O2 0.0241(5) 0.0321(6) 0.0420(6) -0.0091(4) 0.0083(4) 0.0018(5)
O3 0.0212(5) 0.0213(5) 0.0446(6) -0.0042(4) 0.0074(4) -0.0023(4)
O4 0.0197(4) 0.0216(5) 0.0390(6) 0.0005(4) 0.0097(4) -0.0001(4)
O1W 0.0315(5) 0.0227(5) 0.0377(6) 0.0012(4) 0.0043(4) -0.0029(4)
O2W 0.0253(10) 0.0408(12) 0.0271(10) 0.0025(9) 0.0032(8) -0.0036(9)
N1 0.0168(5) 0.0204(5) 0.0208(5) 0.0003(4) 0.0027(4) 0.0018(4)
N2 0.0180(5) 0.0242(6) 0.0251(5) -0.0012(4) 0.0040(4) 0.0003(4)
N3 0.0209(6) 0.0264(6) 0.0345(7) -0.0019(5) 0.0076(5) -0.0054(5)
C1 0.0181(6) 0.0217(6) 0.0201(6) -0.0010(5) 0.0022(4) 0.0027(5)
C2 0.0188(6) 0.0295(7) 0.0219(6) 0.0004(5) 0.0046(5) 0.0015(5)
C3 0.0220(6) 0.0287(7) 0.0236(6) 0.0040(5) 0.0039(5) -0.0045(5)
C4 0.0202(6) 0.0216(6) 0.0249(6) 0.0000(5) 0.0011(5) -0.0032(5)
C5 0.0163(5) 0.0207(6) 0.0196(6) 0.0008(5) 0.0026(4) 0.0010(5)
C6 0.0235(6) 0.0224(6) 0.0280(7) -0.0027(5) 0.0030(5) 0.0041(5)
C7 0.0177(6) 0.0212(6) 0.0242(6) -0.0007(5) 0.0022(5) 0.0015(5)
C8 0.0182(6) 0.0239(6) 0.0219(6) 0.0003(5) 0.0019(5) 0.0011(5)
C9 0.0175(6) 0.0263(7) 0.0239(6) -0.0020(5) 0.0025(5) 0.0022(5)
C10 0.0169(6) 0.0325(7) 0.0217(6) 0.0024(5) 0.0032(5) 0.0034(5)
C11 0.0248(6) 0.0275(7) 0.0266(7) 0.0038(5) 0.0038(5) -0.0028(5)
C12 0.0248(6) 0.0244(7) 0.0288(7) -0.0012(5) 0.0019(5) -0.0018(5)
C13 0.0207(6) 0.0409(8) 0.0304(7) 0.0028(6) 0.0082(5) 0.0023(6)

loop_
_atom_type_symbol
_atom_type_description
_atom_type_scat_dispersion_real
_atom_type_scat_dispersion_imag
_atom_type_scat_source
C C 0.0033 0.0016 'International Tables Vol C Tables 4.2.6.8 and 6.1.1.4'
H H 0.0000 0.0000 'International Tables Vol C Tables 4.2.6.8 and 6.1.1.4'
N N 0.0061 0.0033 'International Tables Vol C Tables 4.2.6.8 and 6.1.1.4'
O O 0.0106 0.0060 'International Tables Vol C Tables 4.2.6.8 and 6.1.1.4'

loop_
_geom_angle_atom_site_label_1
_geom_angle_atom_site_label_2
_geom_angle_atom_site_label_3
_geom_angle_site_symmetry_1
_geom_angle_site_symmetry_3
_geom_angle
_geom_angle_publ_flag
C6 O1 H1O . . 114.2(15) ?
H1WA O1W H1WB . . 113.8 ?
H2WB O2W H2WA . . 102.8 ?
C1 N1 C5 . . 117.44(11) ?
C8 N2 C12 . . 122.13(12) ?
C8 N2 H2N . . 119.4(12) ?
C12 N2 H2N . . 118.5(12) ?
C8 N3 H3NB . . 118.6(11) ?
C8 N3 H3NA . . 119.0(13) ?
H3NB N3 H3NA . . 121.7(17) ?
N1 C1 C2 . . 124.10(12) ?
N1 C1 C6 . . 115.21(12) ?
C2 C1 C6 . . 120.69(12) ?
C3 C2 C1 . . 118.01(12) ?
C3 C2 H2A . . 121.0 ?
C1 C2 H2A . . 121.0 ?
C2 C3 C4 . . 118.79(12) ?
C2 C3 H3A . . 120.6 ?
C4 C3 H3A . . 120.6 ?
C5 C4 C3 . . 118.91(13) ?
C5 C4 H4A . . 120.5 ?
C3 C4 H4A . . 120.5 ?
N1 C5 C4 . . 122.74(11) ?
N1 C5 C7 . . 116.28(11) ?
C4 C5 C7 . . 120.97(12) ?
O2 C6 O1 . . 120.49(13) ?
O2 C6 C1 . . 122.14(13) ?
O1 C6 C1 . . 117.35(12) ?
O3 C7 O4 . . 125.49(12) ?
O3 C7 C5 . . 117.50(12) ?
O4 C7 C5 . . 117.01(11) ?
N3 C8 N2 . . 118.49(12) ?
N3 C8 C9 . . 123.32(13) ?
N2 C8 C9 . . 118.18(12) ?
C10 C9 C8 . . 120.37(13) ?
C10 C9 H9A . . 119.8 ?
C8 C9 H9A . . 119.8 ?
C9 C10 C11 . . 119.22(12) ?
C9 C10 C13 . . 121.01(13) ?
C11 C10 C13 . . 119.77(13) ?
C12 C11 C10 . . 118.97(13) ?
C12 C11 H11A . . 120.5 ?
C10 C11 H11A . . 120.5 ?
N2 C12 C11 . . 121.12(13) ?
N2 C12 H12A . . 119.4 ?
C11 C12 H12A . . 119.4 ?
C10 C13 H13A . . 109.5 ?
C10 C13 H13B . . 109.5 ?
H13A C13 H13B . . 109.5 ?
C10 C13 H13C . . 109.5 ?
H13A C13 H13C . . 109.5 ?
H13B C13 H13C . . 109.5 ?

loop_
_geom_bond_atom_site_label_1
_geom_bond_atom_site_label_2
_geom_bond_site_symmetry_2
_geom_bond_distance
_geom_bond_publ_flag
O1 C6 . 1.3204(17) ?
O1 H1O . 0.93(2) ?
O2 C6 . 1.2179(17) ?
O3 C7 . 1.2528(16) ?
O4 C7 . 1.2632(16) ?
O1W H1WA . 0.8500 ?
O1W H1WB . 0.8500 ?
O2W H2WB . 0.8500 ?
O2W H2WA . 0.8501 ?
N1 C1 . 1.3375(16) ?
N1 C5 . 1.3379(17) ?
N2 C8 . 1.3494(17) ?
N2 C12 . 1.3583(18) ?
N2 H2N . 0.96(2) ?
N3 C8 . 1.3320(18) ?
N3 H3NB . 0.978(19) ?
N3 H3NA . 0.90(2) ?
C1 C2 . 1.3872(18) ?
C1 C6 . 1.4966(19) ?
C2 C3 . 1.384(2) ?
C2 H2A . 0.9500 ?
C3 C4 . 1.3937(18) ?
C3 H3A . 0.9500 ?
C4 C5 . 1.3904(18) ?
C4 H4A . 0.9500 ?
C5 C7 . 1.5206(17) ?
C8 C9 . 1.4188(17) ?
C9 C10 . 1.3701(19) ?
C9 H9A . 0.9500 ?
C10 C11 . 1.416(2) ?
C10 C13 . 1.5019(18) ?
C11 C12 . 1.3598(19) ?
C11 H11A . 0.9500 ?
C12 H12A . 0.9500 ?
C13 H13A . 0.9800 ?
C13 H13B . 0.9800 ?
C13 H13C . 0.9800 ?

loop_
_geom_hbond_atom_site_label_D
_geom_hbond_atom_site_label_H
_geom_hbond_atom_site_label_A
_geom_hbond_site_symmetry_A
_geom_hbond_distance_DH
_geom_hbond_distance_HA
_geom_hbond_distance_DA
_geom_hbond_angle_DHA
_geom_hbond_publ_flag
O1W H1WA O4 1_565 0.85 2.01 2.846(2) 169 yes
O1W H1WA N1 1_565 0.85 2.50 2.935(2) 112 yes
O1W H1WB O3 . 0.85 1.97 2.813(2) 169 yes
O2W H2WB O1W 3_676 0.85 2.11 2.944(2) 167 yes
O2W H2WA O1W . 0.85 2.07 2.919(2) 175 yes
O1 H1O O1W 1_545 0.93(3) 1.78(3) 2.661(2) 155(2) yes
O1 H1O N1 . 0.93(3) 2.20(2) 2.673(2) 110(2) yes
N2 H2N O4 . 0.96(2) 1.74(2) 2.700(2) 174(2) yes
N3 H3NB O3 . 0.98(2) 1.86(2) 2.829(2) 172(2) yes
N3 H3NA O2 1_665 0.90(2) 2.09(2) 2.955(2) 160(2) yes
C2 H2A O2 2_556 0.95 2.47 3.158(2) 129 yes
C9 H9A O1 1_665 0.95 2.56 3.399(2) 147 yes
C11 H11A O2W 3_766 0.95 2.55 3.405(2) 149 yes
Cg(1)~N2/C8--C12~ . Cg(1) 3_766 . . 3.4690(8) . ?
Cg(1) . Cg(2)~N1/C1--C5~ 1_655 . . 3.6932(8) . ?
C7 O3 Cg(2) 2_656 . 3.5023(12) . 124.86(9) ?

loop_
_geom_torsion_atom_site_label_1
_geom_torsion_atom_site_label_2
_geom_torsion_atom_site_label_3
_geom_torsion_atom_site_label_4
_geom_torsion_site_symmetry_1
_geom_torsion_site_symmetry_2
_geom_torsion_site_symmetry_3
_geom_torsion_site_symmetry_4
_geom_torsion
_geom_torsion_publ_flag
C5 N1 C1 C2 . . . . -1.24(19) ?
C5 N1 C1 C6 . . . . 178.42(11) ?
N1 C1 C2 C3 . . . . 0.6(2) ?
C6 C1 C2 C3 . . . . -179.05(12) ?
C1 C2 C3 C4 . . . . 0.4(2) ?
C2 C3 C4 C5 . . . . -0.6(2) ?
C1 N1 C5 C4 . . . . 0.94(18) ?
C1 N1 C5 C7 . . . . -179.97(11) ?
C3 C4 C5 N1 . . . . 0.0(2) ?
C3 C4 C5 C7 . . . . -179.08(12) ?
N1 C1 C6 O2 . . . . -176.83(13) ?
C2 C1 C6 O2 . . . . 2.8(2) ?
N1 C1 C6 O1 . . . . 1.73(18) ?
C2 C1 C6 O1 . . . . -178.60(12) ?
N1 C5 C7 O3 . . . . 168.20(12) ?
C4 C5 C7 O3 . . . . -12.68(19) ?
N1 C5 C7 O4 . . . . -12.13(17) ?
C4 C5 C7 O4 . . . . 166.98(12) ?
C12 N2 C8 N3 . . . . -179.79(13) ?
C12 N2 C8 C9 . . . . 0.82(19) ?
N3 C8 C9 C10 . . . . 179.92(13) ?
N2 C8 C9 C10 . . . . -0.72(19) ?
C8 C9 C10 C11 . . . . 0.0(2) ?
C8 C9 C10 C13 . . . . -179.71(13) ?
C9 C10 C11 C12 . . . . 0.5(2) ?
C13 C10 C11 C12 . . . . -179.69(13) ?
C8 N2 C12 C11 . . . . -0.2(2) ?
C10 C11 C12 N2 . . . . -0.5(2) ?
